data_4075329
loop_
_publ_author_name
'Aneetha, Halikhedkar'
'Basuli, Falguni'
'Bollinger, John'
'Huffman, John C.'
'Mindiola, Daniel J.'

_publ_section_title
;
 Ti(NMe2)4and [HNMe2Ph][B(C6F5)4]:&#x00A0; A Convenient Blend for
 Effective Catalytic Carboamination of Alkynes
;
_journal_issue 10
_journal_name_full Organometallics
_journal_page_first 2402
_journal_paper_doi 10.1021/om0602207
_journal_volume 25
_journal_year 2006
_chemical_formula_moiety 'C8 H25 N4 Ti +, C24 B F20 -'
_chemical_formula_structural '(Ti (N H (C H3)2) (N (C H3)2)3) (B (C6 F5)4)'
_chemical_formula_sum 'C32 H25 B F20 N4 Ti'
_chemical_formula_weight 904.27
_chemical_name_systematic
;
 ?
;
_space_group_IT_number 2
_symmetry_cell_setting triclinic
_symmetry_space_group_name_Hall '-P 1'
_symmetry_space_group_name_H-M 'P -1'
_atom_sites_solution_hydrogens difmap
_atom_sites_solution_primary direct
_atom_sites_solution_secondary difmap
_audit_creation_method SHELXL-97
_cell_angle_alpha 109.676(3)
_cell_angle_beta 108.043(3)
_cell_angle_gamma 106.675(3)
_cell_formula_units_Z 4
_cell_length_a 14.4540(17)
_cell_length_b 17.392(2)
_cell_length_c 17.702(2)
_cell_measurement_reflns_used 1020
_cell_measurement_temperature 127(2)
_cell_measurement_theta_max 32.34
_cell_measurement_theta_min 2.74
_cell_volume 3583.6(7)
_computing_cell_refinement 'SAINT 6.45A (Bruker, 2004)'
_computing_data_collection 'SMART 5.630 (Bruker, 2003)'
_computing_data_reduction 'SAINT 6.45A'
_computing_structure_refinement 'SHELXL-97 (Sheldrick, 1997)'
_computing_structure_solution 'SHELXS-97 (Sheldrick, 1990)'
_diffrn_ambient_temperature 127(2)
_diffrn_detector 'CCD area detector'
_diffrn_detector_area_resol_mean 44.52
_diffrn_detector_type 'Bruker SMART 6000'
_diffrn_measured_fraction_theta_full 0.999
_diffrn_measured_fraction_theta_max 0.999
_diffrn_measurement_details '   0.30 degree frames measured for  30.15 seconds each'
_diffrn_measurement_device 'three-circle goniometer with fixed chi'
_diffrn_measurement_device_type 'Bruker Platform goniometer'
_diffrn_measurement_method '\w scans'
_diffrn_radiation_monochromator graphite
_diffrn_radiation_source 'normal-focus sealed tube'
_diffrn_radiation_type MoK\a
_diffrn_radiation_wavelength 0.71073
_diffrn_reflns_av_R_equivalents 0.0417
_diffrn_reflns_av_sigmaI/netI 0.0334
_diffrn_reflns_limit_h_max 21
_diffrn_reflns_limit_h_min -21
_diffrn_reflns_limit_k_max 26
_diffrn_reflns_limit_k_min -26
_diffrn_reflns_limit_l_max 26
_diffrn_reflns_limit_l_min -26
_diffrn_reflns_number 117040
_diffrn_reflns_theta_full 32.52
_diffrn_reflns_theta_max 32.52
_diffrn_reflns_theta_min 2.06
_diffrn_standards_number 0
_exptl_absorpt_coefficient_mu 0.375
_exptl_absorpt_correction_type multi-scan
_exptl_absorpt_process_details 'Semi-empirical absorption correction via SADABS 2.10 (Sheldrick, 2003)'
_exptl_crystal_colour 'pale yellow'
_exptl_crystal_density_diffrn 1.676
_exptl_crystal_density_method 'not measured'
_exptl_crystal_description irregular
_exptl_crystal_F_000 1808
_exptl_crystal_size_max 0.25
_exptl_crystal_size_mid 0.25
_exptl_crystal_size_min 0.12
_refine_diff_density_max 0.553
_refine_diff_density_min -0.431
_refine_diff_density_rms 0.063
_refine_ls_extinction_method none
_refine_ls_goodness_of_fit_ref 1.014
_refine_ls_hydrogen_treatment refall
_refine_ls_matrix_type full
_refine_ls_number_parameters 1245
_refine_ls_number_reflns 25940
_refine_ls_number_restraints 0
_refine_ls_restrained_S_all 1.014
_refine_ls_R_factor_all 0.0575
_refine_ls_R_factor_gt 0.0371
_refine_ls_shift/su_max 0.007
_refine_ls_shift/su_mean 0.000
_refine_ls_structure_factor_coef Fsqd
_refine_ls_weighting_details
; calc
   [\s^2^(Fo^2^)+1.25Fo^2^+(0.05Fo^2^)^2^]^-1^
;
_refine_ls_weighting_scheme calc
_refine_ls_wR_factor_gt 0.0922
_refine_ls_wR_factor_ref 0.1066
_reflns_number_gt 19516
_reflns_number_total 25940
_reflns_threshold_expression 'I > 2\s(I)'
_cod_data_source_file om0602207si20060308_123353.cif
_cod_data_source_block 05323
_cod_depositor_comments
;
The following automatic conversions were performed:

'_symmetry_cell_setting' value 'Triclinic' changed to 'triclinic'
according to /home/saulius/struct/CIF-dictionaries/cif_core.dic
dictionary named 'cif_core.dic' version 2.4.1 from
2010-06-29.

'_exptl_absorpt_correction_type' value 'multiscan'
changed to 'multi-scan' according to
/home/saulius/struct/CIF-dictionaries/cif_core.dic dictionary named
'cif_core.dic' version 2.4.1 from 2010-06-29.

Automatic conversion script
Id: cif_fix_values 1715 2011-07-08 13:25:40Z adriana 
;
_cod_original_cell_volume 3583.7(7)
_cod_database_code 4075329

loop_
_symmetry_equiv_pos_as_xyz
'x, y, z'
'-x, -y, -z'

loop_
_atom_site_label
_atom_site_type_symbol
_atom_site_fract_x
_atom_site_fract_y
_atom_site_fract_z
_atom_site_U_iso_or_equiv
_atom_site_adp_type
_atom_site_occupancy
_atom_site_symmetry_multiplicity
_atom_site_calc_flag
Ti1 Ti 0.376857(19) 0.772735(15) 0.102843(15) 0.01881(5) Uani 1 1 d
N2 N 0.40879(10) 0.67545(8) 0.06045(8) 0.0227(2) Uani 1 1 d
C3 C 0.34585(14) 0.59670(10) 0.06612(10) 0.0286(3) Uani 1 1 d
C4 C 0.47420(15) 0.65718(12) 0.01474(11) 0.0319(3) Uani 1 1 d
N5 N 0.43833(10) 0.83303(8) 0.24888(8) 0.0228(2) Uani 1 1 d
C6 C 0.38505(13) 0.77589(12) 0.28271(10) 0.0301(3) Uani 1 1 d
C7 C 0.4352(2) 0.92248(13) 0.28433(12) 0.0438(4) Uani 1 1 d
N8 N 0.45663(10) 0.86695(8) 0.08757(8) 0.0247(2) Uani 1 1 d
C9 C 0.42963(14) 0.92077(10) 0.04474(10) 0.0298(3) Uani 1 1 d
C10 C 0.57345(14) 0.89641(12) 0.13274(13) 0.0356(3) Uani 1 1 d
N11 N 0.22751(10) 0.73712(8) 0.04736(8) 0.0234(2) Uani 1 1 d
C12 C 0.19446(14) 0.81084(11) 0.06435(11) 0.0302(3) Uani 1 1 d
C13 C 0.13427(12) 0.64886(11) -0.01310(10) 0.0295(3) Uani 1 1 d
Ti14 Ti 0.09114(2) 0.256474(16) 0.419497(16) 0.02158(5) Uani 1 1 d
N15 N 0.11509(11) 0.25461(10) 0.30450(9) 0.0286(2) Uani 1 1 d
C16 C 0.01527(19) 0.2087(3) 0.21924(16) 0.0682(8) Uani 1 1 d
C17 C 0.1850(2) 0.34636(15) 0.32298(17) 0.0507(5) Uani 1 1 d
N18 N 0.02286(11) 0.13412(8) 0.38730(8) 0.0279(2) Uani 1 1 d
C19 C -0.08946(15) 0.08289(12) 0.31799(14) 0.0401(4) Uani 1 1 d
C20 C 0.06249(19) 0.07901(12) 0.42173(13) 0.0444(4) Uani 1 1 d
N21 N 0.00800(11) 0.31926(8) 0.43948(8) 0.0262(2) Uani 1 1 d
C22 C -0.10053(14) 0.29490(13) 0.43208(13) 0.0354(3) Uani 1 1 d
C23 C 0.06890(16) 0.41768(11) 0.47704(13) 0.0349(3) Uani 1 1 d
N24 N 0.23254(11) 0.31150(8) 0.51115(8) 0.0279(2) Uani 1 1 d
C25 C 0.30152(16) 0.26811(14) 0.49286(13) 0.0384(4) Uani 1 1 d
C26 C 0.29205(16) 0.39622(11) 0.59536(12) 0.0385(4) Uani 1 1 d
B27 B 0.48534(11) 0.26115(9) 0.25732(8) 0.0154(2) Uani 1 1 d
C28 C 0.58071(10) 0.26752(8) 0.22313(8) 0.0168(2) Uani 1 1 d
C29 C 0.63801(10) 0.33710(8) 0.20977(8) 0.0184(2) Uani 1 1 d
F30 F 0.61942(6) 0.41113(5) 0.22348(6) 0.02323(15) Uani 1 1 d
C31 C 0.71765(10) 0.33691(9) 0.18146(9) 0.0216(2) Uani 1 1 d
F32 F 0.76412(7) 0.40381(6) 0.16493(6) 0.02885(18) Uani 1 1 d
C33 C 0.74840(11) 0.26787(10) 0.17068(9) 0.0241(3) Uani 1 1 d
F34 F 0.82629(8) 0.26676(7) 0.14469(7) 0.0350(2) Uani 1 1 d
C35 C 0.69851(11) 0.19908(9) 0.18698(9) 0.0226(2) Uani 1 1 d
F36 F 0.72813(8) 0.13105(6) 0.17740(6) 0.03150(19) Uani 1 1 d
C37 C 0.61695(10) 0.20021(8) 0.21181(8) 0.0183(2) Uani 1 1 d
F38 F 0.57031(7) 0.12960(5) 0.22493(5) 0.02243(15) Uani 1 1 d
C39 C 0.44697(10) 0.34232(8) 0.26022(8) 0.0166(2) Uani 1 1 d
C40 C 0.44418(11) 0.40464(8) 0.33205(8) 0.0202(2) Uani 1 1 d
F41 F 0.47007(7) 0.40185(6) 0.41066(5) 0.02743(17) Uani 1 1 d
C42 C 0.41523(11) 0.47390(9) 0.32913(9) 0.0247(3) Uani 1 1 d
F43 F 0.41501(8) 0.53239(6) 0.40144(6) 0.0364(2) Uani 1 1 d
C44 C 0.38643(11) 0.48248(9) 0.25176(10) 0.0246(3) Uani 1 1 d
F45 F 0.35999(8) 0.54935(6) 0.24874(7) 0.0348(2) Uani 1 1 d
C46 C 0.38367(10) 0.42015(9) 0.17718(9) 0.0213(2) Uani 1 1 d
F47 F 0.35552(7) 0.42642(6) 0.10066(6) 0.02777(17) Uani 1 1 d
C48 C 0.41111(10) 0.35166(8) 0.18254(8) 0.0180(2) Uani 1 1 d
F49 F 0.40547(6) 0.29243(5) 0.10661(5) 0.02196(15) Uani 1 1 d
C50 C 0.54472(9) 0.26606(8) 0.35617(8) 0.0158(2) Uani 1 1 d
C51 C 0.52362(10) 0.19446(8) 0.37688(8) 0.0173(2) Uani 1 1 d
F52 F 0.44184(6) 0.11171(5) 0.31591(5) 0.02185(15) Uani 1 1 d
C53 C 0.58480(11) 0.20024(9) 0.45799(9) 0.0212(2) Uani 1 1 d
F54 F 0.56022(7) 0.12762(6) 0.47279(6) 0.03065(19) Uani 1 1 d
C55 C 0.67312(11) 0.28035(9) 0.52374(9) 0.0239(2) Uani 1 1 d
F56 F 0.73352(8) 0.28646(6) 0.60197(6) 0.0368(2) Uani 1 1 d
C57 C 0.69894(11) 0.35360(8) 0.50681(8) 0.0216(2) Uani 1 1 d
F58 F 0.78588(7) 0.43233(6) 0.56957(6) 0.03145(19) Uani 1 1 d
C59 C 0.63599(10) 0.34459(8) 0.42481(8) 0.0179(2) Uani 1 1 d
F60 F 0.66868(7) 0.41819(5) 0.41213(5) 0.02384(16) Uani 1 1 d
C61 C 0.37097(9) 0.16732(8) 0.18816(8) 0.0158(2) Uani 1 1 d
C62 C 0.34084(10) 0.10506(8) 0.10105(8) 0.0174(2) Uani 1 1 d
F63 F 0.40874(6) 0.11479(5) 0.06346(5) 0.02245(15) Uani 1 1 d
C64 C 0.24085(11) 0.02972(8) 0.04612(8) 0.0208(2) Uani 1 1 d
F65 F 0.21794(7) -0.02762(6) -0.03732(5) 0.02859(18) Uani 1 1 d
C66 C 0.16442(10) 0.01436(9) 0.07684(9) 0.0240(2) Uani 1 1 d
F67 F 0.06725(7) -0.05750(6) 0.02415(7) 0.0347(2) Uani 1 1 d
C68 C 0.18917(11) 0.07458(9) 0.16242(9) 0.0232(2) Uani 1 1 d
F69 F 0.11602(7) 0.06210(7) 0.19453(7) 0.0351(2) Uani 1 1 d
C70 C 0.28944(10) 0.14841(8) 0.21432(8) 0.0184(2) Uani 1 1 d
F71 F 0.30705(7) 0.20548(6) 0.29723(5) 0.02439(16) Uani 1 1 d
B72 B 0.96380(11) 0.74250(9) 0.24333(9) 0.0170(2) Uani 1 1 d
C73 C 0.99680(10) 0.65884(8) 0.24108(8) 0.0171(2) Uani 1 1 d
C74 C 0.96543(10) 0.60005(8) 0.27518(8) 0.0191(2) Uani 1 1 d
F75 F 0.89796(7) 0.60506(6) 0.31310(6) 0.02431(16) Uani 1 1 d
C76 C 1.00038(11) 0.53344(8) 0.27355(8) 0.0203(2) Uani 1 1 d
F77 F 0.96830(7) 0.47960(6) 0.30899(6) 0.02728(17) Uani 1 1 d
C78 C 1.06886(11) 0.52216(8) 0.23588(8) 0.0209(2) Uani 1 1 d
F79 F 1.10220(8) 0.45732(6) 0.23368(6) 0.02940(18) Uani 1 1 d
C80 C 1.10435(10) 0.57946(9) 0.20261(8) 0.0203(2) Uani 1 1 d
F81 F 1.17261(7) 0.57092(6) 0.16695(6) 0.02807(17) Uani 1 1 d
C82 C 1.07028(10) 0.64681(8) 0.20836(8) 0.0179(2) Uani 1 1 d
F83 F 1.11287(6) 0.70407(5) 0.17895(5) 0.02154(15) Uani 1 1 d
C84 C 0.85578(10) 0.73301(8) 0.26013(8) 0.0179(2) Uani 1 1 d
C85 C 0.76105(10) 0.65269(8) 0.20410(8) 0.0199(2) Uani 1 1 d
F86 F 0.76218(6) 0.58158(5) 0.14324(5) 0.02463(16) Uani 1 1 d
C87 C 0.66270(11) 0.63954(9) 0.20509(9) 0.0240(2) Uani 1 1 d
F88 F 0.57570(7) 0.55892(6) 0.15144(7) 0.0341(2) Uani 1 1 d
C89 C 0.65445(11) 0.71094(11) 0.26293(10) 0.0271(3) Uani 1 1 d
F90 F 0.55978(8) 0.70077(8) 0.26564(7) 0.0392(2) Uani 1 1 d
C91 C 0.74476(12) 0.79226(10) 0.31890(10) 0.0257(3) Uani 1 1 d
F92 F 0.73673(8) 0.86288(7) 0.37426(7) 0.0375(2) Uani 1 1 d
C93 C 0.84287(11) 0.80158(9) 0.31775(9) 0.0217(2) Uani 1 1 d
F94 F 0.92663(7) 0.88369(5) 0.37611(6) 0.02864(18) Uani 1 1 d
C95 C 0.92662(10) 0.74625(8) 0.14669(8) 0.0173(2) Uani 1 1 d
C96 C 0.90360(10) 0.68148(8) 0.06294(8) 0.0172(2) Uani 1 1 d
F97 F 0.90603(6) 0.60132(5) 0.05061(5) 0.02194(15) Uani 1 1 d
C98 C 0.87759(10) 0.69337(9) -0.01333(8) 0.0199(2) Uani 1 1 d
F99 F 0.86019(7) 0.62919(6) -0.09130(5) 0.02691(17) Uani 1 1 d
C100 C 0.86759(11) 0.77063(9) -0.00995(9) 0.0217(2) Uani 1 1 d
F101 F 0.84180(7) 0.78260(6) -0.08353(6) 0.02975(18) Uani 1 1 d
C102 C 0.88370(11) 0.83526(9) 0.07013(9) 0.0224(2) Uani 1 1 d
F103 F 0.87306(8) 0.91081(6) 0.07548(6) 0.03226(19) Uani 1 1 d
C104 C 0.91160(11) 0.82124(8) 0.14464(8) 0.0203(2) Uani 1 1 d
F105 F 0.92809(8) 0.88841(5) 0.22103(5) 0.02705(17) Uani 1 1 d
C106 C 1.07624(10) 0.83339(8) 0.32473(8) 0.0186(2) Uani 1 1 d
C107 C 1.11155(11) 0.84619(9) 0.41270(9) 0.0224(2) Uani 1 1 d
F108 F 1.04882(7) 0.78785(6) 0.43086(6) 0.03026(18) Uani 1 1 d
C109 C 1.20778(12) 0.91477(10) 0.48471(9) 0.0273(3) Uani 1 1 d
F110 F 1.23727(8) 0.92090(7) 0.56712(6) 0.0409(2) Uani 1 1 d
C111 C 1.27483(11) 0.97762(10) 0.47155(10) 0.0278(3) Uani 1 1 d
F112 F 1.36838(7) 1.04616(7) 0.54072(6) 0.0389(2) Uani 1 1 d
C113 C 1.24505(11) 0.96924(9) 0.38659(10) 0.0255(3) Uani 1 1 d
F114 F 1.30850(8) 1.03056(6) 0.37263(7) 0.0376(2) Uani 1 1 d
C115 C 1.14895(11) 0.89748(9) 0.31551(9) 0.0213(2) Uani 1 1 d
F116 F 1.13096(7) 0.89470(6) 0.23496(6) 0.02789(17) Uani 1 1 d
H3A H 0.3017(15) 0.6105(13) 0.0968(13) 0.031(5) Uiso 1 1 d
H3B H 0.3918(16) 0.5761(13) 0.0985(13) 0.030(5) Uiso 1 1 d
H3C H 0.3018(17) 0.5450(14) 0.0092(14) 0.037(5) Uiso 1 1 d
H4A H 0.5273(19) 0.6428(15) 0.0473(15) 0.048(6) Uiso 1 1 d
H4B H 0.5126(18) 0.7086(16) 0.0093(15) 0.048(6) Uiso 1 1 d
H4C H 0.4286(18) 0.6053(16) -0.0468(16) 0.048(6) Uiso 1 1 d
H5 H 0.5065(17) 0.8438(13) 0.2723(13) 0.031(5) Uiso 1 1 d
H6A H 0.3107(18) 0.7661(14) 0.2610(14) 0.042(6) Uiso 1 1 d
H6B H 0.3884(17) 0.7172(15) 0.2587(15) 0.042(6) Uiso 1 1 d
H6C H 0.4207(17) 0.8045(15) 0.3465(15) 0.041(5) Uiso 1 1 d
H7A H 0.4659(19) 0.9531(16) 0.3496(17) 0.054(7) Uiso 1 1 d
H7B H 0.3592(18) 0.9127(15) 0.2566(15) 0.042(6) Uiso 1 1 d
H7C H 0.473(2) 0.9606(18) 0.2645(18) 0.063(7) Uiso 1 1 d
H9A H 0.3516(15) 0.8987(12) 0.0141(12) 0.026(4) Uiso 1 1 d
H9B H 0.4565(16) 0.9823(14) 0.0885(14) 0.036(5) Uiso 1 1 d
H9C H 0.4591(17) 0.9163(14) -0.0024(14) 0.039(5) Uiso 1 1 d
H10A H 0.6056(17) 0.8922(14) 0.0898(14) 0.040(5) Uiso 1 1 d
H10B H 0.5896(16) 0.8587(13) 0.1625(13) 0.033(5) Uiso 1 1 d
H10C H 0.609(2) 0.9592(17) 0.1831(17) 0.057(7) Uiso 1 1 d
H12A H 0.2586(17) 0.8668(14) 0.1034(14) 0.035(5) Uiso 1 1 d
H12B H 0.1548(15) 0.8114(12) 0.0073(13) 0.027(4) Uiso 1 1 d
H12C H 0.1492(16) 0.8056(13) 0.0931(13) 0.034(5) Uiso 1 1 d
H13A H 0.1587(16) 0.5994(13) -0.0279(13) 0.033(5) Uiso 1 1 d
H13B H 0.0876(17) 0.6345(14) 0.0166(14) 0.040(5) Uiso 1 1 d
H13C H 0.0900(18) 0.6472(14) -0.0677(15) 0.042(6) Uiso 1 1 d
H15 H 0.1519(17) 0.2209(14) 0.2971(14) 0.037(5) Uiso 1 1 d
H16A H -0.019(2) 0.2487(17) 0.2322(17) 0.058(7) Uiso 1 1 d
H16B H 0.033(2) 0.2127(17) 0.1726(18) 0.063(7) Uiso 1 1 d
H16C H -0.029(3) 0.156(2) 0.214(2) 0.091(11) Uiso 1 1 d
H17A H 0.197(2) 0.3450(16) 0.2743(17) 0.054(7) Uiso 1 1 d
H17B H 0.146(3) 0.377(2) 0.328(2) 0.081(9) Uiso 1 1 d
H17C H 0.255(3) 0.376(2) 0.382(2) 0.101(11) Uiso 1 1 d
H19A H -0.1219(18) 0.1206(15) 0.2999(15) 0.045(6) Uiso 1 1 d
H19B H -0.0968(18) 0.0337(15) 0.2628(15) 0.046(6) Uiso 1 1 d
H19C H -0.135(2) 0.0569(18) 0.3448(18) 0.068(8) Uiso 1 1 d
H20A H 0.0600(19) 0.0271(16) 0.3730(16) 0.052(6) Uiso 1 1 d
H20B H 0.136(2) 0.1135(17) 0.4676(17) 0.053(6) Uiso 1 1 d
H20C H 0.019(2) 0.0520(17) 0.4470(17) 0.059(7) Uiso 1 1 d
H22A H -0.1428(18) 0.3131(15) 0.3918(15) 0.042(6) Uiso 1 1 d
H22B H -0.1432(17) 0.2281(15) 0.4055(14) 0.040(5) Uiso 1 1 d
H22C H -0.0936(16) 0.3255(14) 0.4920(14) 0.035(5) Uiso 1 1 d
H23A H 0.0785(17) 0.4499(15) 0.5383(15) 0.042(6) Uiso 1 1 d
H23B H 0.1421(18) 0.4328(15) 0.4793(15) 0.044(6) Uiso 1 1 d
H23C H 0.0308(19) 0.4412(16) 0.4386(16) 0.050(6) Uiso 1 1 d
H25A H 0.3330(17) 0.2500(14) 0.5390(14) 0.039(5) Uiso 1 1 d
H25B H 0.2628(17) 0.2111(14) 0.4359(15) 0.038(5) Uiso 1 1 d
H25C H 0.3608(19) 0.3079(16) 0.4885(16) 0.051(6) Uiso 1 1 d
H26A H 0.3434(18) 0.4419(15) 0.5884(14) 0.042(6) Uiso 1 1 d
H26B H 0.2422(19) 0.4225(16) 0.6082(16) 0.051(6) Uiso 1 1 d
H26C H 0.333(2) 0.3869(16) 0.6446(17) 0.055(7) Uiso 1 1 d

loop_
_atom_site_aniso_label
_atom_site_aniso_U_11
_atom_site_aniso_U_22
_atom_site_aniso_U_33
_atom_site_aniso_U_23
_atom_site_aniso_U_13
_atom_site_aniso_U_12
Ti1 0.02143(11) 0.01644(9) 0.01959(10) 0.00902(8) 0.00961(8) 0.00844(8)
N2 0.0288(6) 0.0216(5) 0.0229(5) 0.0122(4) 0.0142(5) 0.0127(4)
C3 0.0362(8) 0.0191(6) 0.0289(7) 0.0114(5) 0.0141(6) 0.0104(6)
C4 0.0420(9) 0.0390(8) 0.0335(8) 0.0212(7) 0.0252(7) 0.0272(7)
N5 0.0232(5) 0.0211(5) 0.0217(5) 0.0083(4) 0.0089(4) 0.0103(4)
C6 0.0259(7) 0.0369(8) 0.0262(7) 0.0150(6) 0.0137(6) 0.0097(6)
C7 0.0685(13) 0.0307(8) 0.0254(7) 0.0062(6) 0.0133(8) 0.0300(9)
N8 0.0274(6) 0.0210(5) 0.0255(5) 0.0127(4) 0.0109(5) 0.0092(4)
C9 0.0401(8) 0.0215(6) 0.0283(7) 0.0141(5) 0.0139(6) 0.0125(6)
C10 0.0277(7) 0.0363(8) 0.0397(8) 0.0225(7) 0.0122(7) 0.0076(6)
N11 0.0237(5) 0.0253(5) 0.0216(5) 0.0110(4) 0.0105(4) 0.0109(4)
C12 0.0335(8) 0.0357(8) 0.0294(7) 0.0160(6) 0.0166(6) 0.0216(7)
C13 0.0240(7) 0.0321(7) 0.0255(6) 0.0115(6) 0.0104(6) 0.0067(6)
Ti14 0.02486(11) 0.01848(10) 0.02461(11) 0.01044(8) 0.01423(9) 0.00972(9)
N15 0.0277(6) 0.0402(7) 0.0317(6) 0.0219(5) 0.0178(5) 0.0210(6)
C16 0.0342(10) 0.136(3) 0.0395(11) 0.0473(15) 0.0178(9) 0.0349(14)
C17 0.0775(16) 0.0476(11) 0.0637(13) 0.0425(11) 0.0512(13) 0.0331(11)
N18 0.0356(6) 0.0186(5) 0.0282(6) 0.0086(4) 0.0163(5) 0.0109(5)
C19 0.0331(8) 0.0276(7) 0.0460(10) 0.0078(7) 0.0166(8) 0.0086(6)
C20 0.0619(13) 0.0218(7) 0.0373(9) 0.0133(7) 0.0124(9) 0.0142(8)
N21 0.0335(6) 0.0238(5) 0.0298(6) 0.0147(5) 0.0193(5) 0.0154(5)
C22 0.0356(8) 0.0413(9) 0.0411(9) 0.0214(7) 0.0230(7) 0.0228(7)
C23 0.0478(10) 0.0249(7) 0.0431(9) 0.0191(7) 0.0261(8) 0.0198(7)
N24 0.0313(6) 0.0243(6) 0.0271(6) 0.0136(5) 0.0126(5) 0.0096(5)
C25 0.0388(9) 0.0512(10) 0.0374(9) 0.0260(8) 0.0195(7) 0.0260(8)
C26 0.0432(9) 0.0231(7) 0.0318(8) 0.0118(6) 0.0044(7) 0.0071(7)
B27 0.0165(5) 0.0141(5) 0.0152(5) 0.0068(4) 0.0071(4) 0.0064(4)
C28 0.0164(5) 0.0169(5) 0.0151(5) 0.0066(4) 0.0063(4) 0.0066(4)
C29 0.0173(5) 0.0182(5) 0.0183(5) 0.0084(4) 0.0075(4) 0.0068(4)
F30 0.0232(4) 0.0178(3) 0.0314(4) 0.0135(3) 0.0137(3) 0.0084(3)
C31 0.0165(5) 0.0259(6) 0.0219(5) 0.0131(5) 0.0089(5) 0.0062(5)
F32 0.0226(4) 0.0341(4) 0.0339(4) 0.0218(4) 0.0152(4) 0.0077(3)
C33 0.0181(6) 0.0357(7) 0.0219(6) 0.0137(5) 0.0116(5) 0.0128(5)
F34 0.0303(5) 0.0552(6) 0.0409(5) 0.0289(5) 0.0265(4) 0.0265(4)
C35 0.0228(6) 0.0276(6) 0.0214(6) 0.0108(5) 0.0104(5) 0.0161(5)
F36 0.0375(5) 0.0369(5) 0.0374(5) 0.0200(4) 0.0231(4) 0.0281(4)
C37 0.0194(5) 0.0181(5) 0.0176(5) 0.0085(4) 0.0082(4) 0.0085(4)
F38 0.0275(4) 0.0186(3) 0.0263(4) 0.0121(3) 0.0142(3) 0.0122(3)
C39 0.0161(5) 0.0155(5) 0.0179(5) 0.0082(4) 0.0075(4) 0.0065(4)
C40 0.0216(6) 0.0190(5) 0.0198(5) 0.0085(4) 0.0083(5) 0.0101(5)
F41 0.0388(5) 0.0308(4) 0.0193(4) 0.0115(3) 0.0142(3) 0.0225(4)
C42 0.0254(6) 0.0197(6) 0.0271(6) 0.0074(5) 0.0105(5) 0.0129(5)
F43 0.0457(6) 0.0307(5) 0.0332(5) 0.0074(4) 0.0174(4) 0.0267(4)
C44 0.0201(6) 0.0182(5) 0.0345(7) 0.0133(5) 0.0079(5) 0.0105(5)
F45 0.0345(5) 0.0241(4) 0.0490(6) 0.0199(4) 0.0132(4) 0.0196(4)
C46 0.0167(5) 0.0215(6) 0.0264(6) 0.0156(5) 0.0065(5) 0.0075(4)
F47 0.0252(4) 0.0296(4) 0.0317(4) 0.0229(4) 0.0080(3) 0.0110(3)
C48 0.0168(5) 0.0165(5) 0.0198(5) 0.0092(4) 0.0075(4) 0.0063(4)
F49 0.0258(4) 0.0239(4) 0.0175(3) 0.0108(3) 0.0097(3) 0.0111(3)
C50 0.0165(5) 0.0149(5) 0.0159(5) 0.0074(4) 0.0072(4) 0.0066(4)
C51 0.0168(5) 0.0149(5) 0.0161(5) 0.0065(4) 0.0058(4) 0.0045(4)
F52 0.0217(4) 0.0148(3) 0.0204(3) 0.0089(3) 0.0043(3) 0.0020(3)
C53 0.0242(6) 0.0191(5) 0.0203(5) 0.0129(5) 0.0082(5) 0.0073(5)
F54 0.0339(5) 0.0242(4) 0.0274(4) 0.0189(3) 0.0061(4) 0.0047(3)
C55 0.0252(6) 0.0243(6) 0.0167(5) 0.0112(5) 0.0042(5) 0.0077(5)
F56 0.0374(5) 0.0333(5) 0.0209(4) 0.0165(4) -0.0026(4) 0.0042(4)
C57 0.0206(6) 0.0173(5) 0.0165(5) 0.0054(4) 0.0033(4) 0.0038(4)
F58 0.0290(4) 0.0199(4) 0.0211(4) 0.0065(3) -0.0031(3) -0.0007(3)
C59 0.0196(5) 0.0144(5) 0.0184(5) 0.0080(4) 0.0074(4) 0.0066(4)
F60 0.0256(4) 0.0143(3) 0.0241(4) 0.0105(3) 0.0053(3) 0.0037(3)
C61 0.0169(5) 0.0149(5) 0.0158(5) 0.0078(4) 0.0066(4) 0.0073(4)
C62 0.0180(5) 0.0171(5) 0.0180(5) 0.0087(4) 0.0076(4) 0.0088(4)
F63 0.0230(4) 0.0244(4) 0.0178(3) 0.0070(3) 0.0109(3) 0.0092(3)
C64 0.0221(6) 0.0154(5) 0.0182(5) 0.0046(4) 0.0047(5) 0.0084(4)
F65 0.0279(4) 0.0223(4) 0.0199(4) 0.0002(3) 0.0036(3) 0.0104(3)
C66 0.0160(5) 0.0173(5) 0.0285(6) 0.0087(5) 0.0037(5) 0.0038(4)
F67 0.0185(4) 0.0225(4) 0.0402(5) 0.0062(4) 0.0048(4) -0.0008(3)
C68 0.0175(5) 0.0244(6) 0.0291(6) 0.0137(5) 0.0112(5) 0.0086(5)
F69 0.0219(4) 0.0379(5) 0.0420(5) 0.0164(4) 0.0190(4) 0.0062(4)
C70 0.0184(5) 0.0189(5) 0.0189(5) 0.0090(4) 0.0088(4) 0.0089(4)
F71 0.0234(4) 0.0280(4) 0.0213(4) 0.0085(3) 0.0134(3) 0.0105(3)
B72 0.0174(6) 0.0158(5) 0.0183(5) 0.0082(5) 0.0087(5) 0.0071(5)
C73 0.0163(5) 0.0168(5) 0.0168(5) 0.0075(4) 0.0067(4) 0.0066(4)
C74 0.0186(5) 0.0206(5) 0.0187(5) 0.0098(4) 0.0089(4) 0.0081(4)
F75 0.0274(4) 0.0286(4) 0.0293(4) 0.0187(3) 0.0192(3) 0.0146(3)
C76 0.0223(6) 0.0186(5) 0.0189(5) 0.0107(4) 0.0068(5) 0.0080(5)
F77 0.0331(4) 0.0254(4) 0.0279(4) 0.0188(3) 0.0124(4) 0.0125(3)
C78 0.0232(6) 0.0182(5) 0.0182(5) 0.0074(4) 0.0046(5) 0.0117(5)
F79 0.0390(5) 0.0265(4) 0.0290(4) 0.0140(3) 0.0136(4) 0.0229(4)
C80 0.0185(5) 0.0229(6) 0.0185(5) 0.0079(4) 0.0075(4) 0.0111(5)
F81 0.0278(4) 0.0331(4) 0.0339(4) 0.0161(4) 0.0194(4) 0.0201(4)
C82 0.0170(5) 0.0188(5) 0.0174(5) 0.0090(4) 0.0071(4) 0.0071(4)
F83 0.0199(4) 0.0240(4) 0.0268(4) 0.0152(3) 0.0137(3) 0.0099(3)
C84 0.0195(5) 0.0180(5) 0.0182(5) 0.0089(4) 0.0096(4) 0.0091(4)
C85 0.0207(6) 0.0197(5) 0.0208(5) 0.0092(4) 0.0101(5) 0.0103(5)
F86 0.0219(4) 0.0181(3) 0.0259(4) 0.0042(3) 0.0093(3) 0.0075(3)
C87 0.0179(6) 0.0260(6) 0.0266(6) 0.0126(5) 0.0092(5) 0.0082(5)
F88 0.0171(4) 0.0303(4) 0.0415(5) 0.0118(4) 0.0093(4) 0.0039(3)
C89 0.0212(6) 0.0377(7) 0.0309(7) 0.0185(6) 0.0150(5) 0.0172(6)
F90 0.0237(4) 0.0561(6) 0.0443(5) 0.0217(5) 0.0204(4) 0.0222(4)
C91 0.0293(7) 0.0294(7) 0.0266(6) 0.0127(5) 0.0169(6) 0.0189(6)
F92 0.0416(5) 0.0392(5) 0.0386(5) 0.0114(4) 0.0249(4) 0.0270(4)
C93 0.0232(6) 0.0198(5) 0.0225(6) 0.0085(5) 0.0119(5) 0.0097(5)
F94 0.0302(4) 0.0184(4) 0.0299(4) 0.0035(3) 0.0162(4) 0.0078(3)
C95 0.0168(5) 0.0173(5) 0.0177(5) 0.0082(4) 0.0078(4) 0.0072(4)
C96 0.0161(5) 0.0169(5) 0.0178(5) 0.0074(4) 0.0076(4) 0.0071(4)
F97 0.0253(4) 0.0173(3) 0.0209(3) 0.0064(3) 0.0091(3) 0.0108(3)
C98 0.0170(5) 0.0239(6) 0.0157(5) 0.0072(4) 0.0068(4) 0.0082(4)
F99 0.0286(4) 0.0328(4) 0.0156(3) 0.0065(3) 0.0097(3) 0.0147(4)
C100 0.0196(6) 0.0271(6) 0.0191(5) 0.0135(5) 0.0072(5) 0.0094(5)
F101 0.0318(4) 0.0378(5) 0.0221(4) 0.0197(4) 0.0096(3) 0.0143(4)
C102 0.0244(6) 0.0211(6) 0.0238(6) 0.0129(5) 0.0094(5) 0.0114(5)
F103 0.0430(5) 0.0261(4) 0.0325(4) 0.0183(4) 0.0126(4) 0.0202(4)
C104 0.0239(6) 0.0186(5) 0.0191(5) 0.0084(4) 0.0097(5) 0.0105(5)
F105 0.0409(5) 0.0205(4) 0.0218(4) 0.0084(3) 0.0137(4) 0.0181(4)
C106 0.0195(5) 0.0172(5) 0.0189(5) 0.0076(4) 0.0099(4) 0.0077(4)
C107 0.0210(6) 0.0238(6) 0.0197(5) 0.0092(5) 0.0095(5) 0.0071(5)
F108 0.0308(4) 0.0329(4) 0.0215(4) 0.0149(3) 0.0110(3) 0.0052(4)
C109 0.0238(6) 0.0318(7) 0.0182(5) 0.0072(5) 0.0070(5) 0.0101(5)
F110 0.0349(5) 0.0506(6) 0.0186(4) 0.0114(4) 0.0048(4) 0.0089(4)
C111 0.0172(6) 0.0253(6) 0.0256(6) 0.0020(5) 0.0059(5) 0.0057(5)
F112 0.0202(4) 0.0355(5) 0.0300(5) -0.0016(4) 0.0043(4) 0.0009(4)
C113 0.0199(6) 0.0204(6) 0.0309(7) 0.0077(5) 0.0135(5) 0.0049(5)
F114 0.0292(5) 0.0280(4) 0.0418(5) 0.0108(4) 0.0187(4) -0.0013(4)
C115 0.0218(6) 0.0197(5) 0.0220(5) 0.0087(4) 0.0117(5) 0.0078(5)
F116 0.0296(4) 0.0270(4) 0.0244(4) 0.0132(3) 0.0140(3) 0.0056(3)

loop_
_atom_type_symbol
_atom_type_description
_atom_type_scat_dispersion_real
_atom_type_scat_dispersion_imag
_atom_type_scat_source
C C 0.0033 0.0016 'International Tables Vol C Tables 4.2.6.8 and 6.1.1.4'
H H 0.0000 0.0000 'International Tables Vol C Tables 4.2.6.8 and 6.1.1.4'
B B 0.0013 0.0007 'International Tables Vol C Tables 4.2.6.8 and 6.1.1.4'
N N 0.0061 0.0033 'International Tables Vol C Tables 4.2.6.8 and 6.1.1.4'
F F 0.0171 0.0103 'International Tables Vol C Tables 4.2.6.8 and 6.1.1.4'
Ti Ti 0.2776 0.4457 'International Tables Vol C Tables 4.2.6.8 and 6.1.1.4'

loop_
_geom_angle_atom_site_label_1
_geom_angle_atom_site_label_2
_geom_angle_atom_site_label_3
_geom_angle
N2 Ti1 N8 108.96(5)
N2 Ti1 N11 111.12(5)
N8 Ti1 N11 112.87(5)
N2 Ti1 N5 110.71(5)
N8 Ti1 N5 102.72(5)
N11 Ti1 N5 110.16(5)
C4 N2 C3 113.09(12)
C4 N2 Ti1 133.93(10)
C3 N2 Ti1 112.64(9)
N2 C3 H3A 111.7(11)
N2 C3 H3B 111.9(11)
H3A C3 H3B 107.6(16)
N2 C3 H3C 112.3(12)
H3A C3 H3C 110.4(17)
H3B C3 H3C 102.6(16)
N2 C4 H4A 110.7(14)
N2 C4 H4B 112.1(14)
H4A C4 H4B 106.9(19)
N2 C4 H4C 111.1(13)
H4A C4 H4C 108.1(19)
H4B C4 H4C 107.7(19)
C6 N5 C7 109.92(14)
C6 N5 Ti1 115.88(9)
C7 N5 Ti1 110.08(10)
C6 N5 H5 106.0(13)
C7 N5 H5 106.6(13)
Ti1 N5 H5 107.9(13)
N5 C6 H6A 107.8(13)
N5 C6 H6B 108.5(13)
H6A C6 H6B 109.7(18)
N5 C6 H6C 110.5(13)
H6A C6 H6C 111.0(18)
H6B C6 H6C 109.3(18)
N5 C7 H7A 112.5(14)
N5 C7 H7B 108.4(13)
H7A C7 H7B 110.7(19)
N5 C7 H7C 109.7(16)
H7A C7 H7C 110(2)
H7B C7 H7C 105(2)
C9 N8 C10 112.40(12)
C9 N8 Ti1 134.56(11)
C10 N8 Ti1 112.96(10)
N8 C9 H9A 110.5(11)
N8 C9 H9B 110.8(12)
H9A C9 H9B 105.5(16)
N8 C9 H9C 109.9(12)
H9A C9 H9C 108.3(15)
H9B C9 H9C 111.7(16)
N8 C10 H10A 111.7(12)
N8 C10 H10B 110.6(11)
H10A C10 H10B 109.0(16)
N8 C10 H10C 109.9(14)
H10A C10 H10C 111.1(19)
H10B C10 H10C 104.3(18)
C13 N11 C12 111.30(12)
C13 N11 Ti1 132.92(10)
C12 N11 Ti1 115.76(10)
N11 C12 H12A 107.6(12)
N11 C12 H12B 111.4(10)
H12A C12 H12B 109.6(16)
N11 C12 H12C 111.2(12)
H12A C12 H12C 108.5(17)
H12B C12 H12C 108.5(16)
N11 C13 H13A 110.3(11)
N11 C13 H13B 110.5(12)
H13A C13 H13B 106.4(16)
N11 C13 H13C 111.7(13)
H13A C13 H13C 110.0(17)
H13B C13 H13C 107.7(17)
N18 Ti14 N24 111.17(6)
N18 Ti14 N21 113.76(6)
N24 Ti14 N21 114.90(6)
N18 Ti14 N15 103.48(6)
N24 Ti14 N15 103.07(5)
N21 Ti14 N15 109.23(5)
C16 N15 C17 111.9(2)
C16 N15 Ti14 115.15(12)
C17 N15 Ti14 111.71(12)
C16 N15 H15 105.9(13)
C17 N15 H15 107.0(13)
Ti14 N15 H15 104.3(13)
N15 C16 H16A 101.0(16)
N15 C16 H16B 109.4(16)
H16A C16 H16B 107(2)
N15 C16 H16C 109(2)
H16A C16 H16C 105(3)
H16B C16 H16C 124(3)
N15 C17 H17A 111.5(15)
N15 C17 H17B 105(2)
H17A C17 H17B 106(2)
N15 C17 H17C 110.0(19)
H17A C17 H17C 114(2)
H17B C17 H17C 111(3)
C20 N18 C19 112.51(14)
C20 N18 Ti14 130.26(12)
C19 N18 Ti14 117.22(11)
N18 C19 H19A 114.1(13)
N18 C19 H19B 111.0(13)
H19A C19 H19B 108.9(18)
N18 C19 H19C 107.9(15)
H19A C19 H19C 102.9(19)
H19B C19 H19C 112(2)
N18 C20 H20A 111.1(14)
N18 C20 H20B 111.7(14)
H20A C20 H20B 107(2)
N18 C20 H20C 112.6(15)
H20A C20 H20C 106(2)
H20B C20 H20C 108(2)
C22 N21 C23 111.65(13)
C22 N21 Ti14 135.48(11)
C23 N21 Ti14 112.74(10)
N21 C22 H22A 111.6(12)
N21 C22 H22B 112.4(12)
H22A C22 H22B 105.1(18)
N21 C22 H22C 107.5(12)
H22A C22 H22C 110.0(17)
H22B C22 H22C 110.3(17)
N21 C23 H23A 111.1(13)
N21 C23 H23B 110.4(13)
H23A C23 H23B 108.0(18)
N21 C23 H23C 111.0(13)
H23A C23 H23C 108.8(18)
H23B C23 H23C 107.4(18)
C26 N24 C25 112.23(15)
C26 N24 Ti14 131.89(12)
C25 N24 Ti14 115.54(11)
N24 C25 H25A 113.5(12)
N24 C25 H25B 113.3(12)
H25A C25 H25B 103.9(17)
N24 C25 H25C 111.0(14)
H25A C25 H25C 108.3(18)
H25B C25 H25C 106.3(18)
N24 C26 H26A 108.9(12)
N24 C26 H26B 110.6(14)
H26A C26 H26B 104.9(18)
N24 C26 H26C 110.5(14)
H26A C26 H26C 108.6(19)
H26B C26 H26C 113.1(19)
C39 B27 C50 114.85(9)
C39 B27 C61 102.97(9)
C50 B27 C61 112.30(9)
C39 B27 C28 111.88(9)
C50 B27 C28 101.82(9)
C61 B27 C28 113.45(9)
C37 C28 C29 113.04(11)
C37 C28 B27 118.74(10)
C29 C28 B27 128.03(10)
F30 C29 C31 114.29(11)
F30 C29 C28 121.67(11)
C31 C29 C28 124.04(12)
F32 C31 C33 120.18(12)
F32 C31 C29 120.20(12)
C33 C31 C29 119.61(12)
F34 C33 C31 120.82(13)
F34 C33 C35 119.97(13)
C31 C33 C35 119.21(12)
F36 C35 C33 120.08(12)
F36 C35 C37 120.65(12)
C33 C35 C37 119.26(12)
F38 C37 C35 115.93(11)
F38 C37 C28 119.38(11)
C35 C37 C28 124.69(12)
C40 C39 C48 113.46(11)
C40 C39 B27 127.83(11)
C48 C39 B27 118.71(10)
F41 C40 C39 121.23(11)
F41 C40 C42 115.26(11)
C39 C40 C42 123.51(12)
F43 C42 C44 119.54(12)
F43 C42 C40 120.42(13)
C44 C42 C40 120.04(12)
F45 C44 C42 120.44(13)
F45 C44 C46 120.69(13)
C42 C44 C46 118.86(12)
F47 C46 C44 120.32(11)
F47 C46 C48 120.50(12)
C44 C46 C48 119.18(12)
F49 C48 C46 115.98(11)
F49 C48 C39 119.23(10)
C46 C48 C39 124.75(12)
C51 C50 C59 113.12(11)
C51 C50 B27 126.81(10)
C59 C50 B27 119.38(10)
F52 C51 C53 114.90(10)
F52 C51 C50 120.95(10)
C53 C51 C50 124.11(11)
F54 C53 C55 119.32(11)
F54 C53 C51 120.75(11)
C55 C53 C51 119.91(11)
F56 C55 C53 120.46(12)
F56 C55 C57 120.83(12)
C53 C55 C57 118.70(12)
F58 C57 C59 120.77(11)
F58 C57 C55 119.83(11)
C59 C57 C55 119.39(11)
F60 C59 C57 115.87(11)
F60 C59 C50 119.39(11)
C57 C59 C50 124.73(11)
C62 C61 C70 113.01(11)
C62 C61 B27 127.75(10)
C70 C61 B27 119.08(10)
F63 C62 C61 121.02(11)
F63 C62 C64 115.04(10)
C61 C62 C64 123.94(11)
F65 C64 C66 119.65(11)
F65 C64 C62 120.38(12)
C66 C64 C62 119.96(11)
F67 C66 C64 120.53(12)
F67 C66 C68 120.73(13)
C64 C66 C68 118.74(12)
F69 C68 C66 120.40(12)
F69 C68 C70 120.45(12)
C66 C68 C70 119.15(12)
F71 C70 C68 115.66(11)
F71 C70 C61 119.17(11)
C68 C70 C61 125.17(11)
C73 B72 C84 113.05(10)
C73 B72 C95 113.92(9)
C84 B72 C95 101.73(9)
C73 B72 C106 102.36(10)
C84 B72 C106 114.01(10)
C95 B72 C106 112.25(10)
C82 C73 C74 113.44(11)
C82 C73 B72 119.20(10)
C74 C73 B72 127.18(11)
F75 C74 C76 115.33(11)
F75 C74 C73 121.21(11)
C76 C74 C73 123.46(11)
F77 C76 C78 119.43(11)
F77 C76 C74 120.53(11)
C78 C76 C74 120.05(11)
F79 C78 C80 120.70(12)
F79 C78 C76 120.15(12)
C80 C78 C76 119.14(11)
F81 C80 C78 120.34(11)
F81 C80 C82 120.84(12)
C78 C80 C82 118.81(11)
F83 C82 C80 115.87(11)
F83 C82 C73 119.19(11)
C80 C82 C73 124.94(11)
C93 C84 C85 113.67(11)
C93 C84 B72 126.78(11)
C85 C84 B72 118.98(10)
F86 C85 C87 115.91(11)
F86 C85 C84 119.47(11)
C87 C85 C84 124.61(12)
F88 C87 C85 121.26(12)
F88 C87 C89 119.72(12)
C85 C87 C89 119.02(13)
F90 C89 C91 120.25(13)
F90 C89 C87 120.73(13)
C91 C89 C87 119.02(12)
F92 C91 C89 119.31(12)
F92 C91 C93 120.67(13)
C89 C91 C93 120.02(12)
F94 C93 C84 121.12(11)
F94 C93 C91 115.26(11)
C84 C93 C91 123.61(12)
C96 C95 C104 112.95(11)
C96 C95 B72 128.53(11)
C104 C95 B72 118.47(10)
F97 C96 C98 114.92(10)
F97 C96 C95 121.34(11)
C98 C96 C95 123.74(11)
F99 C98 C100 119.38(11)
F99 C98 C96 120.48(11)
C100 C98 C96 120.14(11)
F101 C100 C98 120.63(12)
F101 C100 C102 120.56(12)
C98 C100 C102 118.80(12)
F103 C102 C100 120.38(12)
F103 C102 C104 120.68(12)
C100 C102 C104 118.95(12)
F105 C104 C102 115.47(11)
F105 C104 C95 119.27(11)
C102 C104 C95 125.22(12)
C115 C106 C107 112.89(12)
C115 C106 B72 127.29(11)
C107 C106 B72 119.53(11)
F108 C107 C109 116.07(12)
F108 C107 C106 118.98(11)
C109 C107 C106 124.95(13)
F110 C109 C111 119.48(13)
F110 C109 C107 121.24(13)
C111 C109 C107 119.28(13)
F112 C111 C113 120.43(14)
F112 C111 C109 120.69(14)
C113 C111 C109 118.89(13)
F114 C113 C111 119.79(13)
F114 C113 C115 120.32(13)
C111 C113 C115 119.89(13)
F116 C115 C106 121.77(11)
F116 C115 C113 114.18(11)
C106 C115 C113 124.04(12)

loop_
_geom_bond_atom_site_label_1
_geom_bond_atom_site_label_2
_geom_bond_distance
Ti1 N2 1.8565(12)
Ti1 N8 1.8695(12)
Ti1 N11 1.8755(12)
Ti1 N5 2.1884(12)
N2 C4 1.4571(18)
N2 C3 1.4656(18)
C3 H3A 0.987(19)
C3 H3B 0.97(2)
C3 H3C 0.95(2)
C4 H4A 0.96(2)
C4 H4B 0.96(2)
C4 H4C 0.99(2)
N5 C6 1.4788(19)
N5 C7 1.489(2)
N5 H5 0.88(2)
C6 H6A 0.96(2)
C6 H6B 0.99(2)
C6 H6C 0.95(2)
C7 H7A 0.97(2)
C7 H7B 0.99(2)
C7 H7C 0.96(3)
N8 C9 1.4518(19)
N8 C10 1.464(2)
C9 H9A 0.973(19)
C9 H9B 0.96(2)
C9 H9C 1.04(2)
C10 H10A 1.00(2)
C10 H10B 1.00(2)
C10 H10C 1.00(3)
N11 C13 1.4599(19)
N11 C12 1.4639(19)
C12 H12A 0.96(2)
C12 H12B 1.001(19)
C12 H12C 0.95(2)
C13 H13A 1.01(2)
C13 H13B 1.00(2)
C13 H13C 0.97(2)
Ti14 N18 1.8592(12)
Ti14 N24 1.8717(14)
Ti14 N21 1.8757(12)
Ti14 N15 2.1594(13)
N15 C16 1.475(3)
N15 C17 1.481(3)
N15 H15 0.90(2)
C16 H16A 0.97(3)
C16 H16B 0.96(3)
C16 H16C 0.91(3)
C17 H17A 0.93(3)
C17 H17B 0.89(3)
C17 H17C 1.03(4)
N18 C20 1.453(2)
N18 C19 1.461(2)
C19 H19A 0.99(2)
C19 H19B 1.01(2)
C19 H19C 1.02(3)
C20 H20A 1.00(2)
C20 H20B 0.96(3)
C20 H20C 0.98(3)
N21 C22 1.453(2)
N21 C23 1.467(2)
C22 H22A 0.99(2)
C22 H22B 1.00(2)
C22 H22C 0.97(2)
C23 H23A 0.98(2)
C23 H23B 1.00(2)
C23 H23C 1.01(2)
N24 C26 1.460(2)
N24 C25 1.461(2)
C25 H25A 1.00(2)
C25 H25B 0.99(2)
C25 H25C 0.98(2)
C26 H26A 0.99(2)
C26 H26B 1.00(2)
C26 H26C 0.98(3)
B27 C39 1.6496(17)
B27 C50 1.6531(17)
B27 C61 1.6576(17)
B27 C28 1.6592(18)
C28 C37 1.3945(17)
C28 C29 1.3946(17)
C29 F30 1.3480(14)
C29 C31 1.3910(17)
C31 F32 1.3393(15)
C31 C33 1.371(2)
C33 F34 1.3442(15)
C33 C35 1.379(2)
C35 F36 1.3463(15)
C35 C37 1.3826(17)
C37 F38 1.3529(14)
C39 C40 1.3864(16)
C39 C48 1.3940(17)
C40 F41 1.3461(15)
C40 C42 1.3952(18)
C42 F43 1.3421(16)
C42 C44 1.375(2)
C44 F45 1.3365(15)
C44 C46 1.378(2)
C46 F47 1.3402(15)
C46 C48 1.3817(17)
C48 F49 1.3514(14)
C50 C51 1.3919(16)
C50 C59 1.3920(16)
C51 F52 1.3494(13)
C51 C53 1.3853(17)
C53 F54 1.3464(14)
C53 C55 1.3756(18)
C55 F56 1.3378(15)
C55 C57 1.3805(19)
C57 F58 1.3460(14)
C57 C59 1.3807(17)
C59 F60 1.3506(14)
C61 C62 1.3888(16)
C61 C70 1.3891(17)
C62 F63 1.3491(14)
C62 C64 1.3913(17)
C64 F65 1.3422(14)
C64 C66 1.374(2)
C66 F67 1.3419(15)
C66 C68 1.379(2)
C68 F69 1.3461(16)
C68 C70 1.3807(18)
C70 F71 1.3589(14)
B72 C73 1.6484(18)
B72 C84 1.6511(18)
B72 C95 1.6569(18)
B72 C106 1.6607(18)
C73 C82 1.3909(17)
C73 C74 1.3908(17)
C74 F75 1.3507(14)
C74 C76 1.3856(18)
C76 F77 1.3462(14)
C76 C78 1.3767(19)
C78 F79 1.3414(14)
C78 C80 1.3755(19)
C80 F81 1.3420(15)
C80 C82 1.3808(17)
C82 F83 1.3557(14)
C84 C93 1.3871(17)
C84 C85 1.3922(18)
C85 F86 1.3474(14)
C85 C87 1.3802(18)
C87 F88 1.3420(16)
C87 C89 1.382(2)
C89 F90 1.3467(16)
C89 C91 1.372(2)
C91 F92 1.3505(15)
C91 C93 1.3878(19)
C93 F94 1.3461(15)
C95 C96 1.3902(16)
C95 C104 1.3926(17)
C96 F97 1.3492(14)
C96 C98 1.3876(17)
C98 F99 1.3419(14)
C98 C100 1.3756(19)
C100 F101 1.3436(15)
C100 C102 1.3783(19)
C102 F103 1.3418(15)
C102 C104 1.3805(18)
C104 F105 1.3517(14)
C106 C115 1.3893(18)
C106 C107 1.3944(18)
C107 F108 1.3517(15)
C107 C109 1.3813(19)
C109 F110 1.3437(17)
C109 C111 1.375(2)
C111 F112 1.3473(16)
C111 C113 1.373(2)
C113 F114 1.3403(16)
C113 C115 1.3911(19)
C115 F116 1.3491(15)

loop_
_geom_torsion_atom_site_label_1
_geom_torsion_atom_site_label_2
_geom_torsion_atom_site_label_3
_geom_torsion_atom_site_label_4
_geom_torsion
N8 Ti1 N2 C4 -4.83(16)
N11 Ti1 N2 C4 120.16(14)
N5 Ti1 N2 C4 -117.09(14)
N8 Ti1 N2 C3 -177.41(9)
N11 Ti1 N2 C3 -52.43(11)
N5 Ti1 N2 C3 70.33(11)
N2 Ti1 N5 C6 -67.51(11)
N8 Ti1 N5 C6 176.28(10)
N11 Ti1 N5 C6 55.80(11)
N2 Ti1 N5 C7 167.00(12)
N8 Ti1 N5 C7 50.80(13)
N11 Ti1 N5 C7 -69.69(13)
N2 Ti1 N8 C9 126.17(14)
N11 Ti1 N8 C9 2.22(15)
N5 Ti1 N8 C9 -116.38(14)
N2 Ti1 N8 C10 -57.50(12)
N11 Ti1 N8 C10 178.55(11)
N5 Ti1 N8 C10 59.95(12)
N2 Ti1 N11 C13 7.75(14)
N8 Ti1 N11 C13 130.51(13)
N5 Ti1 N11 C13 -115.32(13)
N2 Ti1 N11 C12 -170.24(9)
N8 Ti1 N11 C12 -47.48(11)
N5 Ti1 N11 C12 66.69(11)
N18 Ti14 N15 C16 60.3(2)
N24 Ti14 N15 C16 176.17(19)
N21 Ti14 N15 C16 -61.2(2)
N18 Ti14 N15 C17 -170.60(14)
N24 Ti14 N15 C17 -54.70(14)
N21 Ti14 N15 C17 67.90(14)
N24 Ti14 N18 C20 -0.11(17)
N21 Ti14 N18 C20 -131.70(16)
N15 Ti14 N18 C20 109.90(16)
N24 Ti14 N18 C19 178.32(11)
N21 Ti14 N18 C19 46.74(13)
N15 Ti14 N18 C19 -71.66(12)
N18 Ti14 N21 C22 -3.44(17)
N24 Ti14 N21 C22 -133.18(15)
N15 Ti14 N21 C22 111.61(15)
N18 Ti14 N21 C23 171.83(10)
N24 Ti14 N21 C23 42.10(12)
N15 Ti14 N21 C23 -73.12(12)
N18 Ti14 N24 C26 -132.72(14)
N21 Ti14 N24 C26 -1.72(16)
N15 Ti14 N24 C26 117.00(14)
N18 Ti14 N24 C25 54.59(12)
N21 Ti14 N24 C25 -174.41(11)
N15 Ti14 N24 C25 -55.69(12)
C39 B27 C28 C37 -176.11(10)
C50 B27 C28 C37 60.75(13)
C61 B27 C28 C37 -60.14(14)
C39 B27 C28 C29 9.28(17)
C50 B27 C28 C29 -113.86(13)
C61 B27 C28 C29 125.25(13)
C37 C28 C29 F30 -175.60(11)
B27 C28 C29 F30 -0.74(19)
C37 C28 C29 C31 4.61(18)
B27 C28 C29 C31 179.48(12)
F30 C29 C31 F32 -3.94(17)
C28 C29 C31 F32 175.85(11)
F30 C29 C31 C33 175.98(11)
C28 C29 C31 C33 -4.2(2)
F32 C31 C33 F34 0.9(2)
C29 C31 C33 F34 -179.00(12)
F32 C31 C33 C35 -179.18(12)
C29 C31 C33 C35 0.9(2)
F34 C33 C35 F36 0.38(19)
C31 C33 C35 F36 -179.51(12)
F34 C33 C35 C37 -178.63(12)
C31 C33 C35 C37 1.5(2)
F36 C35 C37 F38 -0.29(18)
C33 C35 C37 F38 178.72(11)
F36 C35 C37 C28 -179.83(12)
C33 C35 C37 C28 -0.8(2)
C29 C28 C37 F38 178.38(10)
B27 C28 C37 F38 2.99(16)
C29 C28 C37 C35 -2.09(18)
B27 C28 C37 C35 -177.48(11)
C50 B27 C39 C40 -10.28(17)
C61 B27 C39 C40 112.13(13)
C28 B27 C39 C40 -125.69(13)
C50 B27 C39 C48 170.53(10)
C61 B27 C39 C48 -67.07(13)
C28 B27 C39 C48 55.11(14)
C48 C39 C40 F41 176.10(11)
B27 C39 C40 F41 -3.1(2)
C48 C39 C40 C42 -4.01(19)
B27 C39 C40 C42 176.76(12)
F41 C40 C42 F43 0.38(19)
C39 C40 C42 F43 -179.51(12)
F41 C40 C42 C44 -179.47(12)
C39 C40 C42 C44 0.6(2)
F43 C42 C44 F45 1.1(2)
C40 C42 C44 F45 -179.10(12)
F43 C42 C44 C46 -177.92(12)
C40 C42 C44 C46 1.9(2)
F45 C44 C46 F47 0.77(19)
C42 C44 C46 F47 179.74(12)
F45 C44 C46 C48 -179.75(12)
C42 C44 C46 C48 -0.8(2)
F47 C46 C48 F49 -1.21(17)
C44 C46 C48 F49 179.31(11)
F47 C46 C48 C39 176.39(11)
C44 C46 C48 C39 -3.1(2)
C40 C39 C48 F49 -177.18(11)
B27 C39 C48 F49 2.13(16)
C40 C39 C48 C46 5.30(18)
B27 C39 C48 C46 -175.40(11)
C39 B27 C50 C51 133.66(12)
C61 B27 C50 C51 16.44(16)
C28 B27 C50 C51 -105.24(13)
C39 B27 C50 C59 -56.52(14)
C61 B27 C50 C59 -173.74(10)
C28 B27 C50 C59 64.58(13)
C59 C50 C51 F52 -176.13(11)
B27 C50 C51 F52 -5.78(18)
C59 C50 C51 C53 1.49(18)
B27 C50 C51 C53 171.84(12)
F52 C51 C53 F54 -1.41(18)
C50 C51 C53 F54 -179.16(12)
F52 C51 C53 C55 177.23(12)
C50 C51 C53 C55 -0.5(2)
F54 C53 C55 F56 -0.6(2)
C51 C53 C55 F56 -179.26(13)
F54 C53 C55 C57 178.42(13)
C51 C53 C55 C57 -0.2(2)
F56 C55 C57 F58 0.0(2)
C53 C55 C57 F58 -179.04(13)
F56 C55 C57 C59 178.91(13)
C53 C55 C57 C59 -0.1(2)
F58 C57 C59 F60 1.21(18)
C55 C57 C59 F60 -177.71(12)
F58 C57 C59 C50 -179.82(12)
C55 C57 C59 C50 1.3(2)
C51 C50 C59 F60 177.07(11)
B27 C50 C59 F60 5.92(17)
C51 C50 C59 C57 -1.86(18)
B27 C50 C59 C57 -173.01(12)
C39 B27 C61 C62 108.28(13)
C50 B27 C61 C62 -127.63(12)
C28 B27 C61 C62 -12.84(17)
C39 B27 C61 C70 -66.69(13)
C50 B27 C61 C70 57.40(14)
C28 B27 C61 C70 172.19(10)
C70 C61 C62 F63 177.62(11)
B27 C61 C62 F63 2.40(18)
C70 C61 C62 C64 -1.94(17)
B27 C61 C62 C64 -177.16(11)
F63 C62 C64 F65 0.69(17)
C61 C62 C64 F65 -179.72(11)
F63 C62 C64 C66 -178.47(11)
C61 C62 C64 C66 1.12(19)
F65 C64 C66 F67 0.10(19)
C62 C64 C66 F67 179.26(12)
F65 C64 C66 C68 -179.35(12)
C62 C64 C66 C68 -0.2(2)
F67 C66 C68 F69 0.1(2)
C64 C66 C68 F69 179.50(12)
F67 C66 C68 C70 -179.17(12)
C64 C66 C68 C70 0.3(2)
F69 C68 C70 F71 -0.34(18)
C66 C68 C70 F71 178.88(12)
F69 C68 C70 C61 179.45(12)
C66 C68 C70 C61 -1.3(2)
C62 C61 C70 F71 -178.15(10)
B27 C61 C70 F71 -2.47(17)
C62 C61 C70 C68 2.07(18)
B27 C61 C70 C68 177.75(12)
C84 B72 C73 C82 166.03(11)
C95 B72 C73 C82 50.54(15)
C106 B72 C73 C82 -70.88(13)
C84 B72 C73 C74 -19.28(17)
C95 B72 C73 C74 -134.77(12)
C106 B72 C73 C74 103.81(13)
C82 C73 C74 F75 177.19(11)
B72 C73 C74 F75 2.24(19)
C82 C73 C74 C76 -2.46(18)
B72 C73 C74 C76 -177.41(12)
F75 C74 C76 F77 -0.72(17)
C73 C74 C76 F77 178.95(11)
F75 C74 C76 C78 179.59(11)
C73 C74 C76 C78 -0.7(2)
F77 C76 C78 F79 0.77(18)
C74 C76 C78 F79 -179.54(11)
F77 C76 C78 C80 -177.74(11)
C74 C76 C78 C80 1.95(19)
F79 C78 C80 F81 0.35(19)
C76 C78 C80 F81 178.85(11)
F79 C78 C80 C82 -178.30(11)
C76 C78 C80 C82 0.20(18)
F81 C80 C82 F83 -2.19(17)
C78 C80 C82 F83 176.46(11)
F81 C80 C82 C73 177.50(11)
C78 C80 C82 C73 -3.85(19)
C74 C73 C82 F83 -175.50(11)
B72 C73 C82 F83 -0.12(17)
C74 C73 C82 C80 4.82(18)
B72 C73 C82 C80 -179.79(11)
C73 B72 C84 C93 135.77(13)
C95 B72 C84 C93 -101.66(14)
C106 B72 C84 C93 19.40(18)
C73 B72 C84 C85 -53.50(15)
C95 B72 C84 C85 69.07(13)
C106 B72 C84 C85 -169.87(11)
C93 C84 C85 F86 178.22(11)
B72 C84 C85 F86 6.31(17)
C93 C84 C85 C87 -1.17(19)
B72 C84 C85 C87 -173.08(12)
F86 C85 C87 F88 3.29(19)
C84 C85 C87 F88 -177.30(12)
F86 C85 C87 C89 -177.04(12)
C84 C85 C87 C89 2.4(2)
F88 C87 C89 F90 -0.5(2)
C85 C87 C89 F90 179.84(13)
F88 C87 C89 C91 178.42(13)
C85 C87 C89 C91 -1.3(2)
F90 C89 C91 F92 -2.5(2)
C87 C89 C91 F92 178.63(13)
F90 C89 C91 C93 178.06(13)
C87 C89 C91 C93 -0.8(2)
C85 C84 C93 F94 -179.78(12)
B72 C84 C93 F94 -8.6(2)
C85 C84 C93 C91 -1.08(19)
B72 C84 C93 C91 170.07(13)
F92 C91 C93 F94 1.4(2)
C89 C91 C93 F94 -179.12(13)
F92 C91 C93 C84 -177.36(13)
C89 C91 C93 C84 2.1(2)
C73 B72 C95 C96 11.28(18)
C84 B72 C95 C96 -110.69(13)
C106 B72 C95 C96 127.03(13)
C73 B72 C95 C104 -171.23(11)
C84 B72 C95 C104 66.80(13)
C106 B72 C95 C104 -55.48(14)
C104 C95 C96 F97 -175.18(11)
B72 C95 C96 F97 2.43(19)
C104 C95 C96 C98 5.34(18)
B72 C95 C96 C98 -177.06(12)
F97 C96 C98 F99 -1.99(17)
C95 C96 C98 F99 177.53(11)
F97 C96 C98 C100 176.91(11)
C95 C96 C98 C100 -3.58(19)
F99 C98 C100 F101 -0.70(19)
C96 C98 C100 F101 -179.60(11)
F99 C98 C100 C102 178.81(12)
C96 C98 C100 C102 -0.09(19)
F101 C100 C102 F103 0.5(2)
C98 C100 C102 F103 -179.03(12)
F101 C100 C102 C104 -179.10(12)
C98 C100 C102 C104 1.4(2)
F103 C102 C104 F105 -0.83(19)
C100 C102 C104 F105 178.75(12)
F103 C102 C104 C95 -178.76(12)
C100 C102 C104 C95 0.8(2)
C96 C95 C104 F105 178.14(11)
B72 C95 C104 F105 0.27(18)
C96 C95 C104 C102 -4.01(19)
B72 C95 C104 C102 178.13(12)
C73 B72 C106 C115 108.30(14)
C84 B72 C106 C115 -129.26(13)
C95 B72 C106 C115 -14.25(17)
C73 B72 C106 C107 -65.03(14)
C84 B72 C106 C107 57.41(15)
C95 B72 C106 C107 172.42(11)
C115 C106 C107 F108 -179.33(12)
B72 C106 C107 F108 -5.09(18)
C115 C106 C107 C109 0.3(2)
B72 C106 C107 C109 174.55(13)
F108 C107 C109 F110 1.5(2)
C106 C107 C109 F110 -178.14(13)
F108 C107 C109 C111 -178.85(13)
C106 C107 C109 C111 1.5(2)
F110 C109 C111 F112 -1.4(2)
C107 C109 C111 F112 178.91(13)
F110 C109 C111 C113 178.35(13)
C107 C109 C111 C113 -1.3(2)
F112 C111 C113 F114 -1.2(2)
C109 C111 C113 F114 179.01(13)
F112 C111 C113 C115 179.15(13)
C109 C111 C113 C115 -0.6(2)
C107 C106 C115 F116 177.75(12)
B72 C106 C115 F116 4.0(2)
C107 C106 C115 C113 -2.38(19)
B72 C106 C115 C113 -176.08(12)
F114 C113 C115 F116 2.88(19)
C111 C113 C115 F116 -177.47(12)
F114 C113 C115 C106 -177.00(12)
C111 C113 C115 C106 2.7(2)
